data_7107181
loop_
_publ_author_name
'Jinsong Hu'
'Ling Qin'
'Mingdao Zhang'
'Xiaoqiang Yao'
'Yizhi Li'
'Zijian Guo'
'Hegen Zheng'
'Ziling Xue'

_publ_section_title
;
 Three self-penetrated, interlocked, and polycatenated supramolecular
 isomers via one-pot synthesis and crystallization
;
_journal_name_full Chem.Commun.
_journal_page_first 681
_journal_paper_doi 10.1039/c1cc16147d
_journal_volume 48
_journal_year 2012
_chemical_formula_moiety 'C59 H40 Cd2 F12 N4 O12'
_chemical_formula_sum 'C59 H40 Cd2 F12 N4 O12'
_chemical_formula_weight 1449.75
_chemical_name_systematic
;
?
;
_space_group_IT_number 15
_symmetry_cell_setting monoclinic
_symmetry_space_group_name_Hall '-C 2yc'
_symmetry_space_group_name_H-M 'C 1 2/c 1'
_atom_sites_solution_hydrogens geom
_atom_sites_solution_primary direct
_atom_sites_solution_secondary difmap
_audit_creation_method SHELXL-97
_cell_angle_alpha 90.00
_cell_angle_beta 103.682(2)
_cell_angle_gamma 90.00
_cell_formula_units_Z 8
_cell_length_a 21.697(3)
_cell_length_b 18.053(2)
_cell_length_c 41.176(6)
_cell_measurement_reflns_used 7766
_cell_measurement_temperature 273(2)
_cell_measurement_theta_max 23.25
_cell_measurement_theta_min 2.25
_cell_volume 15671(4)
_computing_cell_refinement 'SMART (Bruker, 2000)'
_computing_data_collection 'SMART (Bruker, 2000)'
_computing_data_reduction 'SMART (Bruker, 2000)'
_computing_molecular_graphics SHELXTL
_computing_publication_material SHELXTL
_computing_structure_refinement 'SHELXL-97 (Sheldrick, 1997)'
_computing_structure_solution 'SHELXS-97 (Sheldrick, 1990)'
_diffrn_ambient_temperature 273(2)
_diffrn_measured_fraction_theta_full 0.998
_diffrn_measured_fraction_theta_max 0.998
_diffrn_measurement_device_type 'CCD area detector'
_diffrn_measurement_method 'phi and omega scans'
_diffrn_radiation_monochromator graphite
_diffrn_radiation_source 'fine-focus sealed tube'
_diffrn_radiation_type MoK\a
_diffrn_radiation_wavelength 0.71073
_diffrn_reflns_av_R_equivalents 0.0480
_diffrn_reflns_av_sigmaI/netI 0.0669
_diffrn_reflns_limit_h_max 21
_diffrn_reflns_limit_h_min -26
_diffrn_reflns_limit_k_max 17
_diffrn_reflns_limit_k_min -22
_diffrn_reflns_limit_l_max 50
_diffrn_reflns_limit_l_min -47
_diffrn_reflns_number 41961
_diffrn_reflns_theta_full 26.00
_diffrn_reflns_theta_max 26.00
_diffrn_reflns_theta_min 1.64
_exptl_absorpt_coefficient_mu 0.620
_exptl_absorpt_correction_T_max 0.878
_exptl_absorpt_correction_T_min 0.851
_exptl_absorpt_correction_type multi-scan
_exptl_absorpt_process_details 'SADABS; Bruker, 2000'
_exptl_crystal_colour colorless
_exptl_crystal_density_diffrn 1.229
_exptl_crystal_density_method 'not measured'
_exptl_crystal_description block
_exptl_crystal_F_000 5776
_exptl_crystal_size_max 0.26
_exptl_crystal_size_mid 0.23
_exptl_crystal_size_min 0.21
_platon_squeeze_details
;
;
_refine_diff_density_max 1.087
_refine_diff_density_min -0.368
_refine_diff_density_rms 0.083
_refine_ls_extinction_method none
_refine_ls_goodness_of_fit_ref 1.088
_refine_ls_hydrogen_treatment constr
_refine_ls_matrix_type full
_refine_ls_number_parameters 784
_refine_ls_number_reflns 15392
_refine_ls_number_restraints 1
_refine_ls_restrained_S_all 1.088
_refine_ls_R_factor_all 0.0771
_refine_ls_R_factor_gt 0.0494
_refine_ls_shift/su_max 0.000
_refine_ls_shift/su_mean 0.000
_refine_ls_structure_factor_coef Fsqd
_refine_ls_weighting_details 'calc w=1/[\s^2^(Fo^2^)+(0.0356P)^2^+0.0000P] where P=(Fo^2^+2Fc^2^)/3'
_refine_ls_weighting_scheme calc
_refine_ls_wR_factor_gt 0.1106
_refine_ls_wR_factor_ref 0.1153
_reflns_number_gt 8586
_reflns_number_total 15392
_reflns_threshold_expression >2sigma(I)
_cod_data_source_file c1cc16147d.txt
_cod_data_source_block hjsa
_cod_original_sg_symbol_H-M 'C 2/c'
_cod_database_code 7107181

loop_
_symmetry_equiv_pos_as_xyz
'x, y, z'
'-x, y, -z+1/2'
'x+1/2, y+1/2, z'
'-x+1/2, y+1/2, -z+1/2'
'-x, -y, -z'
'x, -y, z-1/2'
'-x+1/2, -y+1/2, -z'
'x+1/2, -y+1/2, z-1/2'

loop_
_atom_site_label
_atom_site_type_symbol
_atom_site_fract_x
_atom_site_fract_y
_atom_site_fract_z
_atom_site_U_iso_or_equiv
_atom_site_adp_type
_atom_site_occupancy
_atom_site_symmetry_multiplicity
_atom_site_calc_flag
_atom_site_refinement_flags
C1 C 0.3833(2) 0.7141(3) 0.25547(12) 0.0653(13) Uani 1 1 d .
H1 H 0.3646 0.7355 0.2350 0.078 Uiso 1 1 calc R
C2 C 0.4345(2) 0.7503(3) 0.27597(12) 0.0637(13) Uani 1 1 d .
H2 H 0.4495 0.7947 0.2693 0.076 Uiso 1 1 calc R
C3 C 0.4620(2) 0.7197(3) 0.30582(12) 0.0597(12) Uani 1 1 d .
C4 C 0.4357(3) 0.6545(3) 0.31590(13) 0.0797(16) Uani 1 1 d .
H4 H 0.4515 0.6337 0.3369 0.096 Uiso 1 1 calc R
C5 C 0.3864(3) 0.6238(3) 0.29368(14) 0.0794(16) Uani 1 1 d .
H5 H 0.3697 0.5800 0.2999 0.095 Uiso 1 1 calc R
C6 C 0.5404(2) 0.8121(2) 0.31899(11) 0.0573(12) Uani 1 1 d .
H6A H 0.5102 0.8526 0.3152 0.069 Uiso 1 1 calc R
H6B H 0.5542 0.8038 0.2985 0.069 Uiso 1 1 calc R
C7 C 0.5971(2) 0.8316(2) 0.34728(11) 0.0511(11) Uani 1 1 d .
C8 C 0.6421(2) 0.7639(2) 0.35384(11) 0.0571(12) Uani 1 1 d .
H8A H 0.6251 0.7262 0.3660 0.069 Uiso 1 1 calc R
H8B H 0.6464 0.7429 0.3328 0.069 Uiso 1 1 calc R
C9 C 0.7439(2) 0.7363(3) 0.38772(11) 0.0523(11) Uani 1 1 d .
C10 C 0.7357(2) 0.6609(3) 0.38201(11) 0.0587(12) Uani 1 1 d .
H10 H 0.7002 0.6430 0.3667 0.070 Uiso 1 1 calc R
C11 C 0.7800(2) 0.6137(3) 0.39898(12) 0.0640(13) Uani 1 1 d .
H11 H 0.7737 0.5632 0.3951 0.077 Uiso 1 1 calc R
C12 C 0.8397(2) 0.7078(3) 0.42540(12) 0.0679(14) Uani 1 1 d .
H12 H 0.8764 0.7241 0.4403 0.081 Uiso 1 1 calc R
C13 C 0.7988(2) 0.7597(3) 0.41013(12) 0.0654(13) Uani 1 1 d .
H13 H 0.8069 0.8098 0.4144 0.078 Uiso 1 1 calc R
C14 C 0.5735(2) 0.8512(2) 0.37797(11) 0.0585(12) Uani 1 1 d .
H14A H 0.5458 0.8940 0.3734 0.070 Uiso 1 1 calc R
H14B H 0.5496 0.8101 0.3840 0.070 Uiso 1 1 calc R
C15 C 0.6160(2) 0.8811(2) 0.43522(12) 0.0553(12) Uani 1 1 d .
C16 C 0.5582(2) 0.8840(2) 0.44313(12) 0.0562(12) Uani 1 1 d .
H16 H 0.5210 0.8753 0.4269 0.067 Uiso 1 1 calc R
C17 C 0.5562(2) 0.8996(2) 0.47472(12) 0.0622(13) Uani 1 1 d .
H17 H 0.5167 0.9016 0.4797 0.075 Uiso 1 1 calc R
C18 C 0.6635(2) 0.9092(3) 0.49121(12) 0.0692(14) Uani 1 1 d .
H18 H 0.7001 0.9179 0.5078 0.083 Uiso 1 1 calc R
C19 C 0.6698(2) 0.8941(3) 0.46026(13) 0.0705(14) Uani 1 1 d .
H19 H 0.7098 0.8923 0.4557 0.085 Uiso 1 1 calc R
C20 C 0.6303(2) 0.8995(2) 0.33642(11) 0.0588(12) Uani 1 1 d .
H20A H 0.6001 0.9392 0.3290 0.071 Uiso 1 1 calc R
H20B H 0.6635 0.9175 0.3549 0.071 Uiso 1 1 calc R
C21 C 0.6865(2) 0.9236(3) 0.29423(12) 0.0604(13) Uani 1 1 d .
C22 C 0.6856(3) 0.9996(3) 0.29875(13) 0.0852(18) Uani 1 1 d .
H22 H 0.6651 1.0202 0.3140 0.102 Uiso 1 1 calc R
C23 C 0.7159(3) 1.0440(3) 0.28013(15) 0.0924(19) Uani 1 1 d .
H23 H 0.7148 1.0950 0.2831 0.111 Uiso 1 1 calc R
C24 C 0.7488(2) 0.9451(3) 0.25525(13) 0.0714(14) Uani 1 1 d .
H24 H 0.7718 0.9257 0.2408 0.086 Uiso 1 1 calc R
C25 C 0.7189(2) 0.8967(3) 0.27237(12) 0.0717(15) Uani 1 1 d .
H25 H 0.7210 0.8459 0.2690 0.086 Uiso 1 1 calc R
C26 C 0.3569(2) 0.5254(3) 0.18711(12) 0.0613(13) Uani 1 1 d .
C27 C 0.3933(2) 0.4847(3) 0.16617(11) 0.0613(12) Uani 1 1 d .
C28 C 0.4191(2) 0.5224(3) 0.14299(12) 0.0689(14) Uani 1 1 d .
H28 H 0.4154 0.5737 0.1412 0.083 Uiso 1 1 calc R
C29 C 0.4503(2) 0.4835(3) 0.12260(13) 0.0751(15) Uani 1 1 d .
H29 H 0.4653 0.5085 0.1063 0.090 Uiso 1 1 calc R
C30 C 0.4595(2) 0.4078(3) 0.12628(12) 0.0627(13) Uani 1 1 d .
C31 C 0.4358(2) 0.3724(3) 0.15043(13) 0.0708(14) Uani 1 1 d .
H31 H 0.4419 0.3216 0.1534 0.085 Uiso 1 1 calc R
C32 C 0.4038(2) 0.4096(3) 0.16995(13) 0.0751(15) Uani 1 1 d .
H32 H 0.3888 0.3840 0.1861 0.090 Uiso 1 1 calc R
C33 C 0.4935(2) 0.3596(3) 0.10474(12) 0.0672(13) Uani 1 1 d .
C34 C 0.5423(2) 0.3071(3) 0.12642(12) 0.0618(13) Uani 1 1 d .
C35 C 0.5472(2) 0.2327(3) 0.12100(12) 0.0678(14) Uani 1 1 d .
H35 H 0.5180 0.2106 0.1035 0.081 Uiso 1 1 calc R
C36 C 0.5934(2) 0.1901(3) 0.14033(12) 0.0637(13) Uani 1 1 d .
H36 H 0.5955 0.1398 0.1359 0.076 Uiso 1 1 calc R
C37 C 0.6374(2) 0.2219(3) 0.16674(12) 0.0612(13) Uani 1 1 d .
C38 C 0.6328(3) 0.2954(3) 0.17265(13) 0.0780(15) Uani 1 1 d .
H38 H 0.6628 0.3174 0.1899 0.094 Uiso 1 1 calc R
C39 C 0.5851(3) 0.3379(3) 0.15389(14) 0.0774(15) Uani 1 1 d .
H39 H 0.5813 0.3873 0.1595 0.093 Uiso 1 1 calc R
C40 C 0.6894(3) 0.1754(3) 0.18788(14) 0.0668(14) Uani 1 1 d .
C41 C 0.5308(4) 0.4080(4) 0.08444(19) 0.104(2) Uani 1 1 d .
C42 C 0.4414(3) 0.3181(4) 0.07965(19) 0.103(2) Uani 1 1 d .
C43 C 1.0153(2) 0.5734(2) 0.43502(13) 0.0648(13) Uani 1 1 d .
C44 C 1.0838(2) 0.5805(2) 0.43310(14) 0.0645(13) Uani 1 1 d .
C45 C 1.1287(3) 0.6087(3) 0.46015(14) 0.0779(15) Uani 1 1 d .
H45 H 1.1173 0.6228 0.4797 0.094 Uiso 1 1 calc R
C46 C 1.1908(3) 0.6153(3) 0.45726(16) 0.0886(17) Uani 1 1 d .
H46 H 1.2208 0.6356 0.4750 0.106 Uiso 1 1 calc R
C47 C 1.2096(3) 0.5931(3) 0.42936(19) 0.0856(18) Uani 1 1 d .
C48 C 1.1661(3) 0.5642(3) 0.40426(18) 0.099(2) Uani 1 1 d .
H48 H 1.1781 0.5472 0.3854 0.119 Uiso 1 1 calc R
C49 C 1.1026(3) 0.5590(3) 0.40581(15) 0.0852(17) Uani 1 1 d .
H49 H 1.0729 0.5402 0.3876 0.102 Uiso 1 1 calc R
C50 C 1.2819(3) 0.6026(3) 0.4303(2) 0.109(2) Uani 1 1 d D
C51 C 1.3007(3) 0.6842(3) 0.43661(16) 0.0878(18) Uani 1 1 d .
C52 C 1.3601(3) 0.7064(3) 0.45372(18) 0.110(2) Uani 1 1 d .
H52 H 1.3900 0.6705 0.4628 0.133 Uiso 1 1 calc R
C53 C 1.3766(2) 0.7792(3) 0.45791(15) 0.0921(19) Uani 1 1 d .
H53 H 1.4168 0.7925 0.4702 0.111 Uiso 1 1 calc R
C54 C 1.3332(2) 0.8334(3) 0.44376(13) 0.0663(14) Uani 1 1 d .
C55 C 1.2722(3) 0.8141(3) 0.42813(14) 0.0828(16) Uani 1 1 d .
H55 H 1.2418 0.8503 0.4203 0.099 Uiso 1 1 calc R
C56 C 1.2568(3) 0.7387(3) 0.42417(15) 0.0895(18) Uani 1 1 d .
H56 H 1.2160 0.7250 0.4129 0.107 Uiso 1 1 calc R
C57 C 1.3531(3) 0.9149(3) 0.44547(13) 0.0672(14) Uani 1 1 d .
C58 C 1.3188(4) 0.5517(4) 0.4537(3) 0.147 Uani 1 1 d D
C59 C 1.2956(4) 0.5803(6) 0.3977(3) 0.142(4) Uani 1 1 d .
Cd1 Cd 0.284990(16) 0.592718(18) 0.223147(8) 0.05566(11) Uani 1 1 d .
Cd2 Cd 0.902046(16) 0.550918(19) 0.448820(8) 0.05680(11) Uani 1 1 d .
F1 F 0.46223(18) 0.2841(2) 0.05552(8) 0.1278(14) Uani 1 1 d .
F2 F 0.41331(16) 0.2668(2) 0.09491(10) 0.1103(12) Uani 1 1 d .
F3 F 0.39421(17) 0.3635(2) 0.06444(9) 0.1306(13) Uani 1 1 d .
F4 F 0.56642(17) 0.36411(19) 0.06959(8) 0.1204(13) Uani 1 1 d .
F5 F 0.49318(19) 0.4461(2) 0.05979(9) 0.1260(14) Uani 1 1 d .
F6 F 0.56926(18) 0.45483(19) 0.10419(11) 0.1104(13) Uani 1 1 d .
F7 F 1.2853(2) 0.5128(3) 0.38672(15) 0.197(3) Uani 1 1 d .
F8 F 1.29557(19) 0.48172(19) 0.44996(17) 0.215(3) Uani 1 1 d .
F9 F 1.37897(18) 0.54344(19) 0.45089(15) 0.188(2) Uani 1 1 d .
F10 F 1.32248(19) 0.5704(2) 0.48589(15) 0.170(2) Uani 1 1 d .
F11 F 1.3536(2) 0.6014(2) 0.39456(15) 0.192(2) Uani 1 1 d .
F12 F 1.2587(3) 0.6211(3) 0.37156(14) 0.161(2) Uani 1 1 d .
N1 N 0.35974(19) 0.6514(2) 0.26339(9) 0.0640(11) Uani 1 1 d .
N2 N 0.83235(18) 0.6355(2) 0.42117(9) 0.0586(10) Uani 1 1 d .
N3 N 0.60756(18) 0.9126(2) 0.49962(9) 0.0594(10) Uani 1 1 d .
N4 N 0.74628(19) 1.0179(2) 0.25838(10) 0.0676(11) Uani 1 1 d .
O1 O 0.35461(15) 0.59498(19) 0.18592(8) 0.0728(9) Uani 1 1 d .
O2 O 0.32996(17) 0.48967(18) 0.20538(9) 0.0845(11) Uani 1 1 d .
O3 O 0.7330(2) 0.2066(2) 0.20841(10) 0.0984(13) Uani 1 1 d .
O4 O 0.68938(16) 0.10689(19) 0.18395(9) 0.0815(10) Uani 1 1 d .
O5 O 1.00266(16) 0.59462(19) 0.46147(9) 0.087 Uani 1 1 d .
O6 O 0.97593(16) 0.54707(18) 0.41158(9) 0.075 Uani 1 1 d .
O7 O 1.31314(18) 0.96287(19) 0.43726(11) 0.1043(14) Uani 1 1 d .
O8 O 1.41060(17) 0.92879(18) 0.45496(10) 0.0891(12) Uani 1 1 d .
O9 O 0.51182(15) 0.74721(17) 0.32800(8) 0.0682(9) Uani 1 1 d .
O10 O 0.70291(14) 0.78857(15) 0.37308(8) 0.0602(8) Uani 1 1 d .
O11 O 0.62624(14) 0.86718(17) 0.40474(8) 0.0670(9) Uani 1 1 d .
O12 O 0.65689(15) 0.87474(16) 0.30932(7) 0.0665(9) Uani 1 1 d .

loop_
_atom_site_aniso_label
_atom_site_aniso_U_11
_atom_site_aniso_U_22
_atom_site_aniso_U_33
_atom_site_aniso_U_23
_atom_site_aniso_U_13
_atom_site_aniso_U_12
C1 0.063(3) 0.070(3) 0.058(3) 0.011(3) 0.005(3) -0.010(3)
C2 0.065(3) 0.063(3) 0.060(3) 0.015(3) 0.008(3) -0.007(3)
C3 0.054(3) 0.068(3) 0.054(3) 0.003(3) 0.005(3) -0.007(3)
C4 0.077(4) 0.084(4) 0.068(4) 0.020(3) -0.002(3) -0.013(3)
C5 0.081(4) 0.070(4) 0.080(4) 0.016(3) 0.004(3) -0.022(3)
C6 0.051(3) 0.065(3) 0.054(3) 0.007(2) 0.008(2) 0.000(2)
C7 0.050(3) 0.053(3) 0.049(3) 0.003(2) 0.010(2) -0.004(2)
C8 0.051(3) 0.056(3) 0.060(3) 0.003(2) 0.007(3) -0.006(2)
C9 0.049(3) 0.058(3) 0.052(3) -0.003(2) 0.015(2) -0.004(2)
C10 0.054(3) 0.059(3) 0.057(3) -0.009(2) 0.001(3) -0.007(2)
C11 0.061(3) 0.050(3) 0.075(4) -0.004(3) 0.004(3) -0.007(3)
C12 0.048(3) 0.075(4) 0.076(4) -0.009(3) 0.004(3) -0.008(3)
C13 0.048(3) 0.058(3) 0.084(4) -0.009(3) 0.003(3) -0.009(3)
C14 0.051(3) 0.068(3) 0.057(3) 0.002(2) 0.014(3) -0.001(2)
C15 0.051(3) 0.059(3) 0.056(3) -0.002(2) 0.014(3) -0.005(2)
C16 0.042(3) 0.070(3) 0.053(3) -0.004(2) 0.004(2) -0.006(2)
C17 0.045(3) 0.077(3) 0.064(3) 0.007(3) 0.013(3) -0.003(2)
C18 0.042(3) 0.108(4) 0.055(3) -0.008(3) 0.005(3) -0.004(3)
C19 0.038(3) 0.106(4) 0.068(4) -0.007(3) 0.013(3) -0.008(3)
C20 0.067(3) 0.054(3) 0.060(3) 0.002(2) 0.023(3) 0.002(2)
C21 0.062(3) 0.055(3) 0.065(3) 0.002(2) 0.016(3) -0.004(2)
C22 0.122(5) 0.065(4) 0.084(4) -0.006(3) 0.056(4) -0.002(3)
C23 0.122(5) 0.059(3) 0.111(5) 0.011(3) 0.058(4) -0.004(3)
C24 0.077(4) 0.058(3) 0.088(4) -0.005(3) 0.038(3) -0.007(3)
C25 0.081(4) 0.054(3) 0.087(4) -0.006(3) 0.034(3) -0.007(3)
C26 0.048(3) 0.071(4) 0.062(3) 0.008(3) 0.007(3) 0.010(3)
C27 0.050(3) 0.070(3) 0.063(3) 0.007(3) 0.011(3) 0.010(3)
C28 0.068(4) 0.061(3) 0.083(4) 0.020(3) 0.028(3) 0.021(3)
C29 0.064(4) 0.085(4) 0.084(4) 0.027(3) 0.034(3) 0.023(3)
C30 0.049(3) 0.066(3) 0.074(3) 0.009(3) 0.017(3) 0.016(3)
C31 0.072(4) 0.056(3) 0.093(4) 0.012(3) 0.035(3) 0.012(3)
C32 0.080(4) 0.058(3) 0.096(4) 0.017(3) 0.038(3) 0.005(3)
C33 0.061(3) 0.077(3) 0.064(3) 0.004(3) 0.016(3) 0.011(3)
C34 0.050(3) 0.064(3) 0.069(4) 0.002(3) 0.011(3) 0.014(3)
C35 0.056(3) 0.074(4) 0.070(4) -0.017(3) 0.009(3) 0.006(3)
C36 0.060(3) 0.059(3) 0.070(4) -0.004(3) 0.010(3) 0.011(3)
C37 0.057(3) 0.061(3) 0.068(3) 0.001(3) 0.018(3) 0.014(3)
C38 0.069(4) 0.061(3) 0.090(4) -0.008(3) -0.009(3) 0.004(3)
C39 0.072(4) 0.053(3) 0.098(4) -0.009(3) 0.002(3) 0.011(3)
C40 0.065(4) 0.073(4) 0.068(4) 0.006(3) 0.028(3) 0.011(3)
C41 0.103(6) 0.117(6) 0.107(6) 0.035(5) 0.058(5) 0.050(5)
C42 0.079(5) 0.108(6) 0.108(6) -0.021(5) -0.010(4) 0.027(4)
C43 0.061(3) 0.056(3) 0.079(4) 0.011(3) 0.022(3) -0.003(2)
C44 0.058(3) 0.053(3) 0.088(4) 0.010(3) 0.029(3) -0.005(2)
C45 0.062(4) 0.093(4) 0.082(4) 0.003(3) 0.022(3) -0.009(3)
C46 0.062(4) 0.087(4) 0.115(5) -0.006(4) 0.017(4) -0.013(3)
C47 0.064(4) 0.061(3) 0.143(6) -0.011(4) 0.048(4) -0.013(3)
C48 0.083(5) 0.078(4) 0.157(6) -0.041(4) 0.071(5) -0.027(3)
C49 0.081(4) 0.069(4) 0.114(5) -0.021(3) 0.041(4) -0.027(3)
C50 0.059(4) 0.069(4) 0.213(8) -0.013(4) 0.062(5) -0.015(3)
C51 0.048(3) 0.058(3) 0.164(6) -0.010(4) 0.038(4) -0.006(3)
C52 0.051(4) 0.061(4) 0.217(8) 0.021(4) 0.027(4) 0.004(3)
C53 0.043(3) 0.070(4) 0.156(6) 0.004(4) 0.008(4) -0.001(3)
C54 0.054(3) 0.057(3) 0.090(4) 0.002(3) 0.023(3) -0.006(3)
C55 0.055(4) 0.069(4) 0.121(5) 0.003(3) 0.015(3) -0.008(3)
C56 0.055(4) 0.074(4) 0.138(5) 0.001(4) 0.019(4) -0.018(3)
C57 0.066(4) 0.065(4) 0.069(4) 0.004(3) 0.013(3) -0.007(3)
C58 0.055 0.082 0.309 0.067 0.053 0.007
C59 0.097(7) 0.121(8) 0.238(13) -0.046(8) 0.104(8) -0.025(5)
Cd1 0.0520(2) 0.0551(2) 0.0597(2) 0.00448(17) 0.01286(17) 0.00055(17)
Cd2 0.0451(2) 0.0647(2) 0.0595(2) 0.00066(18) 0.01023(17) -0.00326(17)
F1 0.134(3) 0.161(3) 0.076(2) -0.033(2) -0.001(2) 0.054(3)
F2 0.065(2) 0.114(3) 0.137(3) -0.033(2) -0.005(2) 0.000(2)
F3 0.096(3) 0.146(3) 0.124(3) -0.010(2) -0.025(2) 0.054(2)
F4 0.122(3) 0.140(3) 0.123(3) 0.033(2) 0.077(3) 0.058(2)
F5 0.143(3) 0.150(3) 0.097(3) 0.057(2) 0.053(3) 0.072(3)
F6 0.090(3) 0.093(3) 0.167(4) 0.027(2) 0.068(3) 0.003(2)
F7 0.161(4) 0.117(3) 0.362(8) -0.101(4) 0.158(5) -0.041(3)
F8 0.096(3) 0.064(2) 0.482(9) 0.025(4) 0.065(4) -0.002(2)
F9 0.073(3) 0.086(3) 0.415(8) 0.001(3) 0.078(4) 0.009(2)
F10 0.090(3) 0.152(4) 0.258(5) 0.100(4) 0.020(4) 0.008(3)
F11 0.130(4) 0.170(4) 0.328(7) -0.092(4) 0.155(5) -0.048(3)
F12 0.157(5) 0.170(5) 0.198(5) -0.082(4) 0.128(4) -0.074(4)
N1 0.066(3) 0.070(3) 0.051(3) 0.007(2) 0.003(2) -0.004(2)
N2 0.054(3) 0.060(3) 0.059(3) 0.003(2) 0.008(2) -0.004(2)
N3 0.046(2) 0.074(3) 0.056(3) -0.002(2) 0.008(2) -0.005(2)
N4 0.071(3) 0.061(3) 0.076(3) 0.004(2) 0.029(2) -0.006(2)
O1 0.075(2) 0.073(2) 0.075(2) 0.0108(19) 0.026(2) 0.0237(19)
O2 0.099(3) 0.069(2) 0.102(3) 0.003(2) 0.056(3) 0.002(2)
O3 0.091(3) 0.077(3) 0.104(3) -0.010(2) -0.023(3) 0.017(2)
O4 0.072(3) 0.060(2) 0.107(3) 0.005(2) 0.011(2) 0.0111(18)
O5 0.064 0.114 0.093 -0.019 0.041 -0.025
O6 0.056 0.085 0.080 0.004 0.008 -0.003
O7 0.064(3) 0.062(2) 0.166(4) 0.014(2) -0.015(3) 0.0014(19)
O8 0.051(2) 0.070(2) 0.141(4) 0.006(2) 0.011(2) -0.0084(18)
O9 0.062(2) 0.075(2) 0.059(2) 0.0115(17) -0.0043(18) -0.0189(18)
O10 0.046(2) 0.0507(19) 0.079(2) -0.0002(16) 0.0046(17) -0.0043(15)
O11 0.053(2) 0.097(2) 0.052(2) -0.0119(18) 0.0133(18) -0.0118(18)
O12 0.084(3) 0.059(2) 0.065(2) 0.0047(16) 0.033(2) -0.0089(17)

loop_
_atom_type_symbol
_atom_type_description
_atom_type_scat_dispersion_real
_atom_type_scat_dispersion_imag
_atom_type_scat_source
C C 0.0033 0.0016 'International Tables Vol C Tables 4.2.6.8 and 6.1.1.4'
H H 0.0000 0.0000 'International Tables Vol C Tables 4.2.6.8 and 6.1.1.4'
N N 0.0061 0.0033 'International Tables Vol C Tables 4.2.6.8 and 6.1.1.4'
O O 0.0106 0.0060 'International Tables Vol C Tables 4.2.6.8 and 6.1.1.4'
F F 0.0171 0.0103 'International Tables Vol C Tables 4.2.6.8 and 6.1.1.4'
Cd Cd -0.8075 1.2024 'International Tables Vol C Tables 4.2.6.8 and 6.1.1.4'

loop_
_geom_angle_atom_site_label_1
_geom_angle_atom_site_label_2
_geom_angle_atom_site_label_3
_geom_angle
_geom_angle_site_symmetry_1
_geom_angle_site_symmetry_3
N1 C1 C2 123.8(4) . .
C3 C2 C1 118.5(4) . .
O9 C3 C2 125.6(4) . .
O9 C3 C4 115.3(4) . .
C2 C3 C4 119.0(5) . .
C5 C4 C3 117.0(5) . .
N1 C5 C4 125.2(5) . .
O9 C6 C7 108.4(3) . .
C14 C7 C6 108.8(4) . .
C14 C7 C20 109.2(3) . .
C6 C7 C20 108.1(3) . .
C14 C7 C8 111.3(4) . .
C6 C7 C8 108.3(3) . .
C20 C7 C8 111.1(4) . .
O10 C8 C7 108.1(3) . .
O10 C9 C10 124.9(4) . .
O10 C9 C13 117.3(4) . .
C10 C9 C13 117.8(5) . .
C11 C10 C9 119.0(5) . .
N2 C11 C10 123.7(4) . .
N2 C12 C13 125.7(5) . .
C12 C13 C9 117.9(5) . .
O11 C14 C7 109.1(4) . .
O11 C15 C16 126.1(4) . .
O11 C15 C19 115.5(4) . .
C16 C15 C19 118.4(4) . .
C17 C16 C15 118.6(4) . .
C16 C17 N3 124.5(4) . .
N3 C18 C19 123.8(5) . .
C18 C19 C15 119.1(4) . .
O12 C20 C7 106.1(3) . .
O12 C21 C25 117.1(4) . .
O12 C21 C22 124.9(4) . .
C25 C21 C22 118.0(4) . .
C23 C22 C21 118.5(5) . .
N4 C23 C22 123.5(5) . .
N4 C24 C25 123.1(4) . .
C21 C25 C24 119.5(5) . .
O2 C26 O1 121.6(4) . .
O2 C26 C27 119.0(5) . .
O1 C26 C27 119.4(4) . .
O2 C26 Cd1 58.7(2) . .
O1 C26 Cd1 63.0(2) . .
C27 C26 Cd1 176.2(4) . .
C32 C27 C28 118.4(4) . .
C32 C27 C26 121.0(4) . .
C28 C27 C26 120.6(4) . .
C29 C28 C27 120.0(4) . .
C30 C29 C28 120.8(4) . .
C31 C30 C29 117.9(4) . .
C31 C30 C33 117.5(4) . .
C29 C30 C33 124.6(4) . .
C32 C31 C30 121.8(4) . .
C31 C32 C27 121.0(5) . .
C42 C33 C34 112.8(5) . .
C42 C33 C30 106.6(4) . .
C34 C33 C30 111.7(4) . .
C42 C33 C41 107.7(6) . .
C34 C33 C41 106.3(4) . .
C30 C33 C41 111.7(4) . .
C35 C34 C39 117.3(5) . .
C35 C34 C33 125.3(5) . .
C39 C34 C33 117.4(5) . .
C36 C35 C34 122.3(5) . .
C35 C36 C37 119.9(5) . .
C38 C37 C36 118.6(5) . .
C38 C37 C40 121.2(5) . .
C36 C37 C40 120.2(5) . .
C37 C38 C39 121.6(5) . .
C38 C39 C34 120.2(5) . .
O3 C40 O4 120.9(5) . .
O3 C40 C37 119.0(5) . .
O4 C40 C37 120.1(5) . .
O3 C40 Cd1 61.2(3) . 3_545
O4 C40 Cd1 59.7(3) . 3_545
C37 C40 Cd1 177.2(3) . 3_545
F6 C41 F5 108.7(6) . .
F6 C41 F4 107.9(6) . .
F5 C41 F4 105.7(5) . .
F6 C41 C33 111.1(5) . .
F5 C41 C33 113.3(6) . .
F4 C41 C33 109.9(5) . .
F1 C42 F2 107.6(6) . .
F1 C42 F3 106.7(6) . .
F2 C42 F3 105.0(6) . .
F1 C42 C33 113.6(6) . .
F2 C42 C33 111.4(6) . .
F3 C42 C33 112.0(5) . .
O6 C43 O5 123.5(5) . .
O6 C43 C44 120.2(5) . .
O5 C43 C44 116.3(5) . .
O6 C43 Cd2 66.7(3) . .
O5 C43 Cd2 57.2(2) . .
C44 C43 Cd2 170.2(4) . .
C49 C44 C45 118.8(5) . .
C49 C44 C43 121.2(5) . .
C45 C44 C43 120.0(5) . .
C46 C45 C44 118.3(5) . .
C47 C46 C45 122.5(6) . .
C48 C47 C46 118.0(5) . .
C48 C47 C50 125.7(6) . .
C46 C47 C50 116.3(6) . .
C47 C48 C49 121.2(6) . .
C44 C49 C48 121.2(6) . .
C58 C50 C59 103.5(7) . .
C58 C50 C51 114.7(7) . .
C59 C50 C51 108.0(6) . .
C58 C50 C47 110.1(5) . .
C59 C50 C47 111.0(6) . .
C51 C50 C47 109.4(4) . .
C52 C51 C56 117.7(5) . .
C52 C51 C50 123.1(5) . .
C56 C51 C50 119.2(5) . .
C53 C52 C51 122.2(5) . .
C52 C53 C54 119.7(5) . .
C55 C54 C53 120.1(5) . .
C55 C54 C57 119.6(5) . .
C53 C54 C57 120.2(5) . .
C54 C55 C56 118.5(5) . .
C51 C56 C55 121.5(5) . .
O7 C57 O8 122.8(5) . .
O7 C57 C54 119.9(5) . .
O8 C57 C54 117.3(5) . .
O7 C57 Cd2 66.9(3) . 3
O8 C57 Cd2 55.9(3) . 3
C54 C57 Cd2 172.9(4) . 3
F9 C58 F10 106.1(8) . .
F9 C58 F8 103.2(6) . .
F10 C58 F8 106.2(7) . .
F9 C58 C50 114.4(7) . .
F10 C58 C50 113.2(8) . .
F8 C58 C50 112.8(8) . .
F7 C59 F11 108.5(6) . .
F7 C59 F12 101.9(10) . .
F11 C59 F12 99.0(8) . .
F7 C59 C50 120.6(8) . .
F11 C59 C50 113.4(8) . .
F12 C59 C50 110.6(7) . .
N4 Cd1 N1 96.79(15) 3_445 .
N4 Cd1 O2 88.35(14) 3_445 .
N1 Cd1 O2 108.90(14) . .
N4 Cd1 O4 95.99(14) 3_445 3_455
N1 Cd1 O4 144.76(13) . 3_455
O2 Cd1 O4 104.16(13) . 3_455
N4 Cd1 O3 117.05(15) 3_445 3_455
N1 Cd1 O3 89.79(14) . 3_455
O2 Cd1 O3 146.93(13) . 3_455
O4 Cd1 O3 55.25(12) 3_455 3_455
N4 Cd1 O1 143.13(14) 3_445 .
N1 Cd1 O1 90.54(13) . .
O2 Cd1 O1 55.27(11) . .
O4 Cd1 O1 98.53(12) 3_455 .
O3 Cd1 O1 98.99(13) 3_455 .
N4 Cd1 C26 115.64(16) 3_445 .
N1 Cd1 C26 101.83(14) . .
O2 Cd1 C26 27.37(12) . .
O4 Cd1 C26 101.91(13) 3_455 .
O3 Cd1 C26 123.94(15) 3_455 .
O1 Cd1 C26 27.93(11) . .
N4 Cd1 C40 108.61(15) 3_445 3_455
N1 Cd1 C40 117.33(17) . 3_455
O2 Cd1 C40 127.52(15) . 3_455
O4 Cd1 C40 27.63(13) 3_455 3_455
O3 Cd1 C40 27.62(13) 3_455 3_455
O1 Cd1 C40 99.66(12) . 3_455
C26 Cd1 C40 115.35(14) . 3_455
O8 Cd2 N2 139.12(14) 3_445 .
O8 Cd2 O5 105.64(13) 3_445 .
N2 Cd2 O5 112.02(14) . .
O8 Cd2 N3 101.81(14) 3_445 7_666
N2 Cd2 N3 94.38(13) . 7_666
O5 Cd2 N3 88.88(13) . 7_666
O8 Cd2 O7 54.61(12) 3_445 3_445
N2 Cd2 O7 86.46(14) . 3_445
O5 Cd2 O7 160.10(13) . 3_445
N3 Cd2 O7 97.30(14) 7_666 3_445
O8 Cd2 O6 89.64(12) 3_445 .
N2 Cd2 O6 99.30(12) . .
O5 Cd2 O6 54.53(12) . .
N3 Cd2 O6 143.41(13) 7_666 .
O7 Cd2 O6 117.19(13) 3_445 .
O8 Cd2 C57 27.57(14) 3_445 3_445
N2 Cd2 C57 112.67(17) . 3_445
O5 Cd2 C57 133.15(16) . 3_445
N3 Cd2 C57 101.04(14) 7_666 3_445
O7 Cd2 C57 27.04(13) 3_445 3_445
O6 Cd2 C57 104.56(14) . 3_445
O8 Cd2 C43 96.78(13) 3_445 .
N2 Cd2 C43 109.21(13) . .
O5 Cd2 C43 27.54(13) . .
N3 Cd2 C43 116.36(15) 7_666 .
O7 Cd2 C43 140.68(15) 3_445 .
O6 Cd2 C43 27.09(12) . .
C57 Cd2 C43 120.16(16) 3_445 .
C1 N1 C5 116.3(4) . .
C1 N1 Cd1 118.0(3) . .
C5 N1 Cd1 125.3(3) . .
C12 N2 C11 115.8(4) . .
C12 N2 Cd2 123.8(3) . .
C11 N2 Cd2 120.4(3) . .
C18 N3 C17 115.6(4) . .
C18 N3 Cd2 122.8(3) . 7_666
C17 N3 Cd2 121.3(3) . 7_666
C23 N4 C24 117.3(4) . .
C23 N4 Cd1 122.6(3) . 3
C24 N4 Cd1 119.7(3) . 3
C26 O1 Cd1 89.1(3) . .
C26 O2 Cd1 94.0(3) . .
C40 O3 Cd1 91.2(3) . 3_545
C40 O4 Cd1 92.7(3) . 3_545
C43 O5 Cd2 95.3(3) . .
C43 O6 Cd2 86.2(3) . .
C57 O7 Cd2 86.1(3) . 3
C57 O8 Cd2 96.5(3) . 3
C3 O9 C6 117.6(3) . .
C9 O10 C8 117.0(3) . .
C15 O11 C14 118.8(3) . .
C21 O12 C20 118.8(3) . .

loop_
_geom_bond_atom_site_label_1
_geom_bond_atom_site_label_2
_geom_bond_distance
_geom_bond_site_symmetry_2
C1 N1 1.314(5) .
C1 C2 1.390(6) .
C2 C3 1.352(6) .
C3 O9 1.335(5) .
C3 C4 1.413(6) .
C4 C5 1.350(6) .
C5 N1 1.341(6) .
C6 O9 1.416(4) .
C6 C7 1.521(6) .
C7 C14 1.513(5) .
C7 C20 1.541(5) .
C7 C8 1.547(6) .
C8 O10 1.439(5) .
C9 O10 1.338(5) .
C9 C10 1.387(6) .
C9 C13 1.389(6) .
C10 C11 1.348(6) .
C11 N2 1.338(6) .
C12 N2 1.323(5) .
C12 C13 1.340(6) .
C14 O11 1.417(5) .
C15 O11 1.349(5) .
C15 C16 1.370(6) .
C15 C19 1.382(6) .
C16 C17 1.341(6) .
C17 N3 1.344(5) .
C18 N3 1.340(5) .
C18 C19 1.342(6) .
C20 O12 1.443(5) .
C21 O12 1.328(5) .
C21 C25 1.358(6) .
C21 C22 1.385(6) .
C22 C23 1.378(6) .
C23 N4 1.319(6) .
C24 N4 1.324(5) .
C24 C25 1.377(6) .
C26 O2 1.238(5) .
C26 O1 1.258(5) .
C26 C27 1.492(6) .
C26 Cd1 2.686(5) .
C27 C32 1.378(6) .
C27 C28 1.393(6) .
C28 C29 1.389(6) .
C29 C30 1.384(6) .
C30 C31 1.380(6) .
C30 C33 1.548(6) .
C31 C32 1.358(6) .
C33 C42 1.533(8) .
C33 C34 1.539(6) .
C33 C41 1.561(8) .
C34 C35 1.370(6) .
C34 C39 1.397(6) .
C35 C36 1.361(6) .
C36 C37 1.390(6) .
C37 C38 1.356(6) .
C37 C40 1.507(7) .
C38 C39 1.370(6) .
C40 O3 1.245(6) .
C40 O4 1.247(5) .
C40 Cd1 2.686(6) 3_545
C41 F6 1.324(8) .
C41 F5 1.334(7) .
C41 F4 1.350(6) .
C42 F1 1.334(7) .
C42 F2 1.344(7) .
C42 F3 1.345(6) .
C43 O6 1.224(5) .
C43 O5 1.245(5) .
C43 C44 1.511(6) .
C43 Cd2 2.681(5) .
C44 C49 1.341(6) .
C44 C45 1.392(7) .
C45 C46 1.386(7) .
C46 C47 1.367(7) .
C47 C48 1.331(8) .
C47 C50 1.569(7) .
C48 C49 1.395(7) .
C50 C58 1.431(9) .
C50 C59 1.496(11) .
C50 C51 1.535(7) .
C51 C52 1.374(7) .
C51 C56 1.380(7) .
C52 C53 1.362(6) .
C53 C54 1.387(6) .
C54 C55 1.373(6) .
C54 C57 1.530(6) .
C55 C56 1.404(6) .
C57 O7 1.215(6) .
C57 O8 1.242(6) .
C57 Cd2 2.666(5) 3
C58 F9 1.346(7) .
C58 F10 1.352(11) .
C58 F8 1.355(8) .
C59 F7 1.301(9) .
C59 F11 1.351(8) .
C59 F12 1.390(10) .
Cd1 N4 2.282(4) 3_445
Cd1 N1 2.286(4) .
Cd1 O2 2.299(3) .
Cd1 O4 2.322(4) 3_455
Cd1 O3 2.355(3) 3_455
Cd1 O1 2.394(3) .
Cd1 C40 2.686(6) 3_455
Cd2 O8 2.222(3) 3_445
Cd2 N2 2.258(4) .
Cd2 O5 2.263(3) .
Cd2 N3 2.279(4) 7_666
Cd2 O7 2.458(4) 3_445
Cd2 O6 2.468(3) .
Cd2 C57 2.666(5) 3_445
N3 Cd2 2.279(4) 7_666
N4 Cd1 2.282(4) 3
O3 Cd1 2.355(3) 3_545
O4 Cd1 2.322(4) 3_545
O7 Cd2 2.458(3) 3
O8 Cd2 2.222(3) 3

loop_
_platon_squeeze_void_nr
_platon_squeeze_void_average_x
_platon_squeeze_void_average_y
_platon_squeeze_void_average_z
_platon_squeeze_void_volume
_platon_squeeze_void_count_electrons
_platon_squeeze_void_content
1 0.002 -0.021 -0.001 5376 1471 ' '
2 0.173 0.026 0.671 10 0 ' '
3 0.827 0.026 0.829 10 0 ' '
4 0.802 0.224 0.514 14 1 ' '
5 0.198 0.224 0.986 14 1 ' '
6 0.307 0.278 0.016 13 1 ' '
7 0.693 0.278 0.484 12 1 ' '
8 0.673 0.474 0.171 10 0 ' '
9 0.327 0.474 0.329 10 0 ' '
10 0.673 0.526 0.671 10 0 ' '
11 0.327 0.526 0.829 10 0 ' '
12 0.302 0.724 0.514 14 1 ' '
13 0.698 0.724 0.986 14 1 ' '
14 0.807 0.778 0.016 13 1 ' '
15 0.193 0.778 0.484 12 1 ' '
16 0.173 0.974 0.171 10 0 ' '
17 0.827 0.974 0.329 10 0 ' '
